data_7003893
loop_
_publ_author_name
'Dorsey, Christopher L.'
'Jewula, Pawel'
'Hudnall, Todd W.'
'Hoefelmeyer, James D.'
'Taylor, Thomas J.'
'Honesty, Nicole R.'
'Chiu, Ching-Wen'
'Schulte, Marcus'
'Gabba\"i, Fran\,cois P.'

_publ_section_title
;
 Fluoride ion complexation by a B2/Hg heteronuclear tridentate lewis
 acid
;
_journal_issue 33
_journal_name_full 'Dalton Transactions'
_journal_page_first 4442
_journal_page_last 4450
_journal_paper_doi 10.1039/b801040d
_journal_year 2008
_chemical_formula_sum 'C56.5 H56.5 B2 Cl1.5 Hg'
_chemical_formula_weight 1010.90
_chemical_name_systematic
;
?
;
_space_group_IT_number 14
_symmetry_cell_setting monoclinic
_symmetry_space_group_name_Hall '-P 2ybc'
_symmetry_space_group_name_H-M 'P 1 21/c 1'
_atom_sites_solution_hydrogens geom
_atom_sites_solution_primary direct
_atom_sites_solution_secondary difmap
_audit_creation_method SHELXL-97
_cell_angle_alpha 90.00
_cell_angle_beta 98.204(7)
_cell_angle_gamma 90.00
_cell_formula_units_Z 4
_cell_length_a 12.1981(19)
_cell_length_b 27.747(4)
_cell_length_c 14.241(3)
_cell_measurement_reflns_used 740
_cell_measurement_temperature 110(2)
_cell_measurement_theta_max 96.803
_cell_measurement_theta_min 7.983
_cell_volume 4770.7(14)
_computing_cell_refinement 'Bruker FRAMBO'
_computing_data_collection 'Bruker FRAMBO'
_computing_data_reduction 'Bruker SAINT'
_computing_molecular_graphics 'Bruker SHELXTL'
_computing_publication_material 'Bruker SHELXTL'
_computing_structure_refinement 'SHELXL-97 (Sheldrick, 1997)'
_computing_structure_solution 'SHELXS-97 (Sheldrick, 1990)'
_diffrn_ambient_temperature 110(2)
_diffrn_measured_fraction_theta_full 0.956
_diffrn_measured_fraction_theta_max 0.956
_diffrn_measurement_device_type 'MWPC area detector'
_diffrn_measurement_method 'omega and phi scans'
_diffrn_radiation_monochromator graphite
_diffrn_radiation_source 'fine-focus sealed tube'
_diffrn_radiation_type CuK\a
_diffrn_radiation_wavelength 1.54178
_diffrn_reflns_av_R_equivalents 0.1001
_diffrn_reflns_av_sigmaI/netI 0.0919
_diffrn_reflns_limit_h_max 13
_diffrn_reflns_limit_h_min -13
_diffrn_reflns_limit_k_max 31
_diffrn_reflns_limit_k_min -31
_diffrn_reflns_limit_l_max 15
_diffrn_reflns_limit_l_min -15
_diffrn_reflns_number 31362
_diffrn_reflns_theta_full 59.99
_diffrn_reflns_theta_max 59.99
_diffrn_reflns_theta_min 3.99
_exptl_absorpt_coefficient_mu 6.822
_exptl_absorpt_correction_T_max 0.9349
_exptl_absorpt_correction_T_min 0.5487
_exptl_absorpt_correction_type multi-scan
_exptl_absorpt_process_details sadabs
_exptl_crystal_colour 'colorless '
_exptl_crystal_density_diffrn 1.407
_exptl_crystal_density_method 'not measured'
_exptl_crystal_description 'plate '
_exptl_crystal_F_000 2044
_exptl_crystal_size_max 0.08
_exptl_crystal_size_mid 0.05
_exptl_crystal_size_min 0.015
_refine_diff_density_max 3.103
_refine_diff_density_min -1.782
_refine_diff_density_rms 0.185
_refine_ls_extinction_method none
_refine_ls_goodness_of_fit_ref 1.012
_refine_ls_hydrogen_treatment constr
_refine_ls_matrix_type full
_refine_ls_number_parameters 582
_refine_ls_number_reflns 6768
_refine_ls_number_restraints 628
_refine_ls_restrained_S_all 0.984
_refine_ls_R_factor_all 0.1167
_refine_ls_R_factor_gt 0.0731
_refine_ls_shift/su_max 0.008
_refine_ls_shift/su_mean 0.000
_refine_ls_structure_factor_coef Fsqd
_refine_ls_weighting_details 'calc w=1/[\s^2^(Fo^2^)+(0.1117P)^2^+0.0000P] where P=(Fo^2^+2Fc^2^)/3'
_refine_ls_weighting_scheme calc
_refine_ls_wR_factor_gt 0.1651
_refine_ls_wR_factor_ref 0.1860
_reflns_number_gt 4409
_reflns_number_total 6768
_reflns_threshold_expression >2sigma(I)
_cod_data_source_file b801040d.txt
_cod_data_source_block sol
_cod_original_cell_volume 4770.6(15)
_cod_original_sg_symbol_H-M P2(1)/c
_cod_original_formula_sum 'C56.50 H56.50 B2 Cl1.50 Hg'
_cod_database_code 7003893

loop_
_symmetry_equiv_pos_as_xyz
'x, y, z'
'-x, y+1/2, -z+1/2'
'-x, -y, -z'
'x, -y-1/2, z-1/2'

loop_
_atom_site_label
_atom_site_type_symbol
_atom_site_fract_x
_atom_site_fract_y
_atom_site_fract_z
_atom_site_U_iso_or_equiv
_atom_site_adp_type
_atom_site_occupancy
_atom_site_symmetry_multiplicity
_atom_site_calc_flag
_atom_site_refinement_flags
_atom_site_disorder_assembly
_atom_site_disorder_group
Hg1 Hg -0.24061(4) 0.383929(17) -0.46008(3) 0.02493(18) Uani 1 1 d U . .
B1 B -0.0145(12) 0.3264(5) -0.3339(10) 0.0274(14) Uani 1 1 d U . .
C1 C -0.2281(10) 0.3950(5) -0.3077(8) 0.0287(17) Uani 1 1 d U . .
C2 C -0.2991(10) 0.4312(5) -0.2972(9) 0.0330(18) Uani 1 1 d U . .
H2 H -0.3399 0.4459 -0.3514 0.040 Uiso 1 1 calc R . .
B2 B -0.4705(11) 0.3264(5) -0.5822(10) 0.0257(14) Uani 1 1 d U . .
C3 C -0.3128(11) 0.4474(5) -0.2037(9) 0.0366(19) Uani 1 1 d U . .
H3 H -0.3601 0.4736 -0.1941 0.044 Uiso 1 1 calc R . .
C4 C -0.2522(10) 0.4224(5) -0.1268(9) 0.0341(18) Uani 1 1 d U . .
H4 H -0.2632 0.4303 -0.0639 0.041 Uiso 1 1 calc R . .
C5 C -0.1142(10) 0.3636(5) -0.0602(9) 0.0321(18) Uani 1 1 d U . .
H5 H -0.1261 0.3730 0.0016 0.039 Uiso 1 1 calc R . .
C6 C -0.0376(11) 0.3286(5) -0.0700(9) 0.0330(18) Uani 1 1 d U . .
H6 H 0.0026 0.3134 -0.0160 0.040 Uiso 1 1 calc R . .
C7 C -0.0200(11) 0.3157(5) -0.1629(9) 0.0309(17) Uani 1 1 d U . .
H7 H 0.0323 0.2912 -0.1705 0.037 Uiso 1 1 calc R . .
C8 C -0.0753(10) 0.3374(5) -0.2425(8) 0.0282(15) Uani 1 1 d U . .
C9 C -0.1586(10) 0.3719(4) -0.2333(8) 0.0276(15) Uani 1 1 d U . .
C10 C -0.1766(10) 0.3863(5) -0.1406(8) 0.0285(15) Uani 1 1 d U . .
C11 C 0.0356(10) 0.2714(5) -0.3357(8) 0.0277(14) Uani 1 1 d U . .
C12 C 0.1523(10) 0.2663(5) -0.3320(8) 0.0298(16) Uani 1 1 d U . .
C13 C 0.1950(11) 0.2206(5) -0.3320(9) 0.0330(17) Uani 1 1 d U . .
H13 H 0.2719 0.2165 -0.3342 0.040 Uiso 1 1 calc R . .
C14 C 0.1276(11) 0.1794(5) -0.3287(9) 0.0343(17) Uani 1 1 d U . .
C15 C 0.0172(11) 0.1852(5) -0.3256(8) 0.0315(17) Uani 1 1 d U . .
H15 H -0.0284 0.1579 -0.3203 0.038 Uiso 1 1 calc R . .
C16 C -0.0293(10) 0.2319(5) -0.3304(8) 0.0284(16) Uani 1 1 d U . .
C17 C 0.2291(10) 0.3088(5) -0.3269(10) 0.036(3) Uani 1 1 d U . .
H17A H 0.3060 0.2976 -0.3148 0.054 Uiso 1 1 calc R . .
H17B H 0.2144 0.3302 -0.2753 0.054 Uiso 1 1 calc R . .
H17C H 0.2169 0.3264 -0.3872 0.054 Uiso 1 1 calc R . .
C18 C 0.1812(13) 0.1293(5) -0.3308(11) 0.046(3) Uani 1 1 d U . .
H18A H 0.1981 0.1226 -0.3948 0.070 Uiso 1 1 calc R . .
H18B H 0.1299 0.1048 -0.3133 0.070 Uiso 1 1 calc R . .
H18C H 0.2498 0.1284 -0.2856 0.070 Uiso 1 1 calc R . .
C19 C -0.1539(10) 0.2344(5) -0.3295(9) 0.033(2) Uani 1 1 d U . .
H19A H -0.1879 0.2542 -0.3828 0.049 Uiso 1 1 calc R . .
H19B H -0.1686 0.2488 -0.2698 0.049 Uiso 1 1 calc R . .
H19C H -0.1851 0.2018 -0.3355 0.049 Uiso 1 1 calc R . .
C21 C 0.0157(9) 0.3640(4) -0.4062(8) 0.0264(14) Uani 1 1 d U . .
C22 C 0.0182(9) 0.3505(5) -0.5023(8) 0.0265(15) Uani 1 1 d U . .
C23 C 0.0619(9) 0.3814(5) -0.5640(8) 0.0268(16) Uani 1 1 d U . .
H23 H 0.0643 0.3715 -0.6275 0.032 Uiso 1 1 calc R . .
C24 C 0.1024(9) 0.4271(5) -0.5345(9) 0.0282(16) Uani 1 1 d U . .
C25 C 0.0969(9) 0.4404(5) -0.4427(9) 0.0276(16) Uani 1 1 d U . .
H25 H 0.1224 0.4715 -0.4224 0.033 Uiso 1 1 calc R . .
C26 C 0.0554(9) 0.4101(5) -0.3777(8) 0.0256(16) Uani 1 1 d U . .
C27 C -0.0273(11) 0.3037(5) -0.5443(9) 0.031(2) Uani 1 1 d U . .
H27A H 0.0220 0.2773 -0.5201 0.046 Uiso 1 1 calc R . .
H27B H -0.0324 0.3052 -0.6136 0.046 Uiso 1 1 calc R . .
H27C H -0.1011 0.2983 -0.5268 0.046 Uiso 1 1 calc R . .
C28 C 0.1479(11) 0.4616(5) -0.6030(10) 0.037(3) Uani 1 1 d U . .
H28A H 0.0866 0.4743 -0.6482 0.055 Uiso 1 1 calc R . .
H28B H 0.1999 0.4444 -0.6374 0.055 Uiso 1 1 calc R . .
H28C H 0.1863 0.4883 -0.5672 0.055 Uiso 1 1 calc R . .
C29 C 0.0630(10) 0.4277(5) -0.2766(9) 0.030(2) Uani 1 1 d U . .
H29A H -0.0093 0.4400 -0.2653 0.045 Uiso 1 1 calc R . .
H29B H 0.1182 0.4535 -0.2658 0.045 Uiso 1 1 calc R . .
H29C H 0.0851 0.4009 -0.2330 0.045 Uiso 1 1 calc R . .
C31 C -0.2563(7) 0.3898(4) -0.6041(7) 0.0177(14) Uani 1 1 d DU . .
C32 C -0.1803(9) 0.4220(4) -0.6283(9) 0.0258(16) Uani 1 1 d DU . .
H32 H -0.1359 0.4371 -0.5762 0.031 Uiso 1 1 calc R . .
C33 C -0.1570(10) 0.4364(4) -0.7198(9) 0.0300(17) Uani 1 1 d U . .
H33 H -0.0992 0.4584 -0.7276 0.036 Uiso 1 1 calc R . .
C34 C -0.2239(10) 0.4165(5) -0.7959(9) 0.0308(18) Uani 1 1 d U . .
H34 H -0.2164 0.4258 -0.8588 0.037 Uiso 1 1 calc R . .
C35 C -0.3740(11) 0.3612(5) -0.8568(9) 0.0331(18) Uani 1 1 d U . .
H35 H -0.3643 0.3704 -0.9193 0.040 Uiso 1 1 calc R . .
C36 C -0.4518(11) 0.3298(5) -0.8443(9) 0.0329(18) Uani 1 1 d U . .
H36 H -0.4929 0.3147 -0.8979 0.040 Uiso 1 1 calc R . .
C37 C -0.4750(10) 0.3184(4) -0.7535(8) 0.0291(17) Uani 1 1 d U . .
H37 H -0.5339 0.2968 -0.7471 0.035 Uiso 1 1 calc R . .
C38 C -0.4134(9) 0.3381(4) -0.6718(8) 0.0247(14) Uani 1 1 d U . .
C39 C -0.3223(9) 0.3716(4) -0.6803(8) 0.0237(14) Uani 1 1 d DU . .
C40 C -0.3052(10) 0.3814(5) -0.7790(9) 0.0316(15) Uani 1 1 d U . .
C41 C -0.4958(9) 0.3653(4) -0.5048(8) 0.0263(14) Uani 1 1 d U . .
C42 C -0.4973(9) 0.3510(5) -0.4090(8) 0.0262(15) Uani 1 1 d U . .
C43 C -0.5388(9) 0.3827(5) -0.3468(8) 0.0279(16) Uani 1 1 d U . .
H43 H -0.5380 0.3734 -0.2825 0.034 Uiso 1 1 calc R . .
C44 C -0.5810(10) 0.4270(5) -0.3759(9) 0.0291(16) Uani 1 1 d U . .
C45 C -0.5770(10) 0.4408(5) -0.4671(9) 0.0294(17) Uani 1 1 d U . .
H45 H -0.6039 0.4718 -0.4875 0.035 Uiso 1 1 calc R . .
C46 C -0.5343(10) 0.4107(5) -0.5314(9) 0.0274(16) Uani 1 1 d U . .
C47 C -0.4469(11) 0.3033(4) -0.3711(9) 0.031(2) Uani 1 1 d U . .
H47A H -0.5039 0.2782 -0.3789 0.047 Uiso 1 1 calc R . .
H47B H -0.4178 0.3067 -0.3037 0.047 Uiso 1 1 calc R . .
H47C H -0.3866 0.2943 -0.4063 0.047 Uiso 1 1 calc R . .
C48 C -0.6266(10) 0.4609(5) -0.3068(10) 0.038(3) Uani 1 1 d U . .
H48A H -0.6528 0.4906 -0.3398 0.057 Uiso 1 1 calc R . .
H48B H -0.5681 0.4686 -0.2544 0.057 Uiso 1 1 calc R . .
H48C H -0.6884 0.4452 -0.2817 0.057 Uiso 1 1 calc R . .
C49 C -0.5413(11) 0.4319(5) -0.6324(9) 0.032(2) Uani 1 1 d U . .
H49A H -0.5695 0.4073 -0.6790 0.048 Uiso 1 1 calc R . .
H49B H -0.4675 0.4421 -0.6437 0.048 Uiso 1 1 calc R . .
H49C H -0.5915 0.4596 -0.6385 0.048 Uiso 1 1 calc R . .
C51 C -0.5155(10) 0.2739(5) -0.5800(9) 0.0293(14) Uani 1 1 d U . .
C52 C -0.6313(10) 0.2659(5) -0.5775(9) 0.0327(16) Uani 1 1 d U . .
C53 C -0.6719(11) 0.2203(5) -0.5783(9) 0.0354(18) Uani 1 1 d U . .
H53 H -0.7485 0.2158 -0.5753 0.042 Uiso 1 1 calc R . .
C54 C -0.6048(11) 0.1796(5) -0.5835(9) 0.0377(18) Uani 1 1 d U . .
C55 C -0.4922(11) 0.1877(5) -0.5894(9) 0.0347(17) Uani 1 1 d U . .
H55 H -0.4468 0.1605 -0.5969 0.042 Uiso 1 1 calc R . .
C56 C -0.4447(11) 0.2319(5) -0.5851(9) 0.0314(16) Uani 1 1 d U . .
C57 C -0.7105(10) 0.3064(5) -0.5789(10) 0.039(3) Uani 1 1 d U . .
H57A H -0.7859 0.2937 -0.5821 0.059 Uiso 1 1 calc R . .
H57B H -0.7058 0.3267 -0.6345 0.059 Uiso 1 1 calc R . .
H57C H -0.6924 0.3256 -0.5211 0.059 Uiso 1 1 calc R . .
C58 C -0.6499(14) 0.1292(5) -0.5828(11) 0.052(3) Uani 1 1 d U . .
H58A H -0.7272 0.1290 -0.6133 0.078 Uiso 1 1 calc R . .
H58B H -0.6459 0.1180 -0.5171 0.078 Uiso 1 1 calc R . .
H58C H -0.6059 0.1078 -0.6175 0.078 Uiso 1 1 calc R . .
C59 C -0.3228(10) 0.2379(5) -0.5883(10) 0.037(3) Uani 1 1 d U . .
H59A H -0.2882 0.2061 -0.5899 0.056 Uiso 1 1 calc R . .
H59B H -0.2889 0.2555 -0.5318 0.056 Uiso 1 1 calc R . .
H59C H -0.3119 0.2561 -0.6453 0.056 Uiso 1 1 calc R . .
C1_1 C 0.0121(7) 0.4649(3) -0.0487(5) 0.0232(15) Uani 0.25 1 d PDU A -1
H1B_1 H -0.0228 0.4349 -0.0783 0.028 Uiso 0.25 1 calc PR A -1
Cl1_1 Cl -0.0210(8) 0.5226(4) -0.0992(5) 0.0232(15) Uani 0.25 1 d PDU A -1
Cl2_1 Cl 0.1581(6) 0.4736(4) -0.0336(6) 0.0232(15) Uani 0.25 1 d PDU A -1
Cl3_1 Cl -0.0039(7) 0.4819(4) 0.0691(5) 0.0232(15) Uani 0.25 1 d PDU A -1
C1_2 C 0.4735(9) 0.4765(4) -0.0599(7) 0.051(2) Uani 0.25 1 d PDU B -3
H1C_2 H 0.4879 0.4493 -0.1026 0.061 Uiso 0.25 1 calc PR B -3
Cl1_2 Cl 0.3375(7) 0.4896(5) -0.0355(10) 0.051(2) Uani 0.25 1 d PDU B -3
Cl2_2 Cl 0.5368(9) 0.4787(5) 0.0606(8) 0.051(2) Uani 0.25 1 d PDU B -3
Cl3_2 Cl 0.5061(11) 0.5371(4) -0.0863(9) 0.051(2) Uani 0.25 1 d PDU B -3

loop_
_atom_site_aniso_label
_atom_site_aniso_U_11
_atom_site_aniso_U_22
_atom_site_aniso_U_33
_atom_site_aniso_U_23
_atom_site_aniso_U_13
_atom_site_aniso_U_12
Hg1 0.0226(3) 0.0317(3) 0.0199(3) 0.0004(3) 0.00074(16) 0.0008(3)
B1 0.026(3) 0.035(3) 0.021(3) -0.001(3) 0.001(3) -0.002(3)
C1 0.029(4) 0.038(4) 0.020(2) -0.005(3) 0.005(3) -0.007(3)
C2 0.031(4) 0.043(4) 0.026(3) -0.005(3) 0.005(3) -0.003(3)
B2 0.022(3) 0.034(3) 0.021(3) -0.001(3) 0.004(3) 0.000(3)
C3 0.034(4) 0.049(4) 0.027(4) -0.007(3) 0.007(3) -0.003(3)
C4 0.033(4) 0.048(4) 0.022(3) -0.008(3) 0.007(3) -0.006(3)
C5 0.036(4) 0.044(4) 0.016(3) -0.004(3) 0.003(3) -0.009(3)
C6 0.036(4) 0.044(4) 0.018(3) 0.000(3) -0.001(3) -0.007(3)
C7 0.033(4) 0.040(4) 0.019(3) -0.002(3) 0.001(3) -0.006(3)
C8 0.029(3) 0.036(3) 0.019(3) -0.002(3) 0.002(3) -0.006(3)
C9 0.028(3) 0.037(4) 0.018(2) -0.003(3) 0.003(3) -0.009(3)
C10 0.029(3) 0.041(4) 0.016(3) -0.004(3) 0.004(3) -0.010(3)
C11 0.029(3) 0.036(3) 0.018(3) 0.001(3) 0.001(3) 0.000(2)
C12 0.030(3) 0.038(3) 0.020(4) 0.003(3) -0.001(3) 0.003(3)
C13 0.035(4) 0.039(3) 0.023(4) -0.001(4) -0.001(3) 0.006(3)
C14 0.040(4) 0.037(3) 0.023(4) -0.004(3) -0.002(3) 0.005(3)
C15 0.040(3) 0.035(3) 0.019(4) -0.002(3) 0.001(3) 0.001(3)
C16 0.034(3) 0.034(3) 0.016(3) 0.000(3) 0.001(3) 0.000(3)
C17 0.029(5) 0.045(5) 0.033(6) 0.012(5) -0.003(5) 0.000(4)
C18 0.054(6) 0.039(4) 0.042(6) -0.009(5) -0.012(6) 0.011(4)
C19 0.035(4) 0.035(6) 0.027(6) -0.003(5) 0.002(5) -0.006(4)
C21 0.022(3) 0.034(3) 0.023(3) 0.001(2) 0.002(3) 0.001(3)
C22 0.021(3) 0.034(3) 0.023(3) 0.002(3) 0.000(3) 0.001(3)
C23 0.021(3) 0.034(3) 0.025(3) 0.004(3) 0.003(3) 0.006(3)
C24 0.021(4) 0.035(3) 0.029(3) 0.006(3) 0.005(3) 0.004(3)
C25 0.022(4) 0.032(4) 0.029(3) 0.003(3) 0.002(3) 0.003(3)
C26 0.019(3) 0.033(3) 0.026(3) 0.001(3) 0.003(3) 0.003(3)
C27 0.036(6) 0.036(5) 0.020(5) 0.001(4) 0.007(5) -0.003(4)
C28 0.034(6) 0.040(6) 0.037(5) 0.010(5) 0.007(5) 0.000(5)
C29 0.029(5) 0.033(6) 0.027(4) 0.002(4) 0.003(5) -0.004(5)
C31 0.0176(17) 0.0169(17) 0.0187(16) 0.0007(10) 0.0030(10) 0.0024(10)
C32 0.025(3) 0.027(3) 0.027(3) 0.003(3) 0.008(3) 0.005(3)
C33 0.029(4) 0.034(4) 0.029(3) 0.003(3) 0.012(3) 0.004(3)
C34 0.030(4) 0.039(4) 0.025(3) 0.003(3) 0.013(3) 0.004(3)
C35 0.038(4) 0.040(4) 0.022(3) 0.002(3) 0.006(3) 0.003(3)
C36 0.039(4) 0.037(4) 0.022(3) 0.000(3) 0.004(3) 0.001(3)
C37 0.033(4) 0.033(4) 0.021(3) -0.002(3) 0.005(3) 0.002(3)
C38 0.022(3) 0.031(3) 0.021(3) 0.000(3) 0.003(2) 0.002(2)
C39 0.022(3) 0.028(3) 0.022(2) 0.006(3) 0.007(2) 0.006(2)
C40 0.033(3) 0.039(3) 0.024(3) 0.004(3) 0.007(3) 0.003(3)
C41 0.022(3) 0.034(3) 0.024(3) 0.000(2) 0.006(3) 0.002(3)
C42 0.022(3) 0.034(3) 0.023(3) -0.002(3) 0.005(3) -0.001(3)
C43 0.022(3) 0.035(3) 0.027(3) -0.004(3) 0.006(3) -0.001(3)
C44 0.022(4) 0.036(4) 0.030(3) -0.006(3) 0.005(3) 0.001(3)
C45 0.023(4) 0.034(4) 0.031(3) -0.002(3) 0.004(3) 0.002(3)
C46 0.023(4) 0.033(3) 0.027(3) 0.001(3) 0.006(3) 0.002(3)
C47 0.038(6) 0.029(5) 0.026(5) -0.001(4) 0.002(5) -0.001(4)
C48 0.026(6) 0.045(6) 0.042(5) -0.016(5) 0.003(5) 0.006(5)
C49 0.032(6) 0.036(6) 0.030(4) 0.003(4) 0.006(5) 0.007(5)
C51 0.028(3) 0.038(3) 0.021(3) 0.000(3) 0.003(3) -0.003(2)
C52 0.030(3) 0.047(3) 0.021(4) 0.000(3) 0.004(3) -0.009(3)
C53 0.036(4) 0.050(4) 0.019(4) 0.002(4) 0.000(3) -0.012(3)
C54 0.046(4) 0.046(4) 0.019(4) 0.003(4) -0.001(4) -0.011(3)
C55 0.044(4) 0.039(3) 0.020(4) -0.001(4) 0.002(4) -0.004(3)
C56 0.036(3) 0.037(3) 0.021(4) 0.000(3) 0.003(3) -0.001(3)
C57 0.027(5) 0.057(5) 0.033(6) -0.011(6) 0.001(5) -0.005(4)
C58 0.065(7) 0.049(5) 0.038(6) 0.004(6) -0.002(6) -0.018(5)
C59 0.035(4) 0.040(6) 0.036(6) 0.001(5) 0.003(5) 0.005(4)
C1_1 0.029(2) 0.030(2) 0.013(2) 0.0034(19) 0.011(2) -0.0038(18)
Cl1_1 0.029(2) 0.030(2) 0.013(2) 0.0034(19) 0.011(2) -0.0038(18)
Cl2_1 0.029(2) 0.030(2) 0.013(2) 0.0034(19) 0.011(2) -0.0038(18)
Cl3_1 0.029(2) 0.030(2) 0.013(2) 0.0034(19) 0.011(2) -0.0038(18)
C1_2 0.056(3) 0.050(3) 0.048(3) -0.005(2) 0.004(2) 0.007(2)
Cl1_2 0.056(3) 0.050(3) 0.048(3) -0.005(2) 0.004(2) 0.007(2)
Cl2_2 0.056(3) 0.050(3) 0.048(3) -0.005(2) 0.004(2) 0.007(2)
Cl3_2 0.056(3) 0.050(3) 0.048(3) -0.005(2) 0.004(2) 0.007(2)

loop_
_atom_type_symbol
_atom_type_description
_atom_type_scat_dispersion_real
_atom_type_scat_dispersion_imag
_atom_type_scat_source
C C 0.0181 0.0091 'International Tables Vol C Tables 4.2.6.8 and 6.1.1.4'
H H 0.0000 0.0000 'International Tables Vol C Tables 4.2.6.8 and 6.1.1.4'
B B 0.0090 0.0039 'International Tables Vol C Tables 4.2.6.8 and 6.1.1.4'
Hg Hg -4.2923 7.6849 'International Tables Vol C Tables 4.2.6.8 and 6.1.1.4'
Cl Cl 0.3639 0.7018 'International Tables Vol C Tables 4.2.6.8 and 6.1.1.4'

loop_
_geom_angle_atom_site_label_1
_geom_angle_atom_site_label_2
_geom_angle_atom_site_label_3
_geom_angle
_geom_angle_site_symmetry_1
_geom_angle_site_symmetry_3
_geom_angle_publ_flag
C31 Hg1 C1 167.2(4) . . ?
C21 B1 C8 126.1(12) . . ?
C21 B1 C11 119.4(11) . . ?
C8 B1 C11 113.7(11) . . ?
C2 C1 C9 125.5(12) . . ?
C2 C1 Hg1 105.1(9) . . ?
C9 C1 Hg1 129.3(9) . . ?
C1 C2 C3 119.9(13) . . ?
C1 C2 H2 120.1 . . ?
C3 C2 H2 120.1 . . ?
C51 B2 C38 114.1(11) . . ?
C51 B2 C41 120.8(11) . . ?
C38 B2 C41 124.8(11) . . ?
C4 C3 C2 116.5(12) . . ?
C4 C3 H3 121.8 . . ?
C2 C3 H3 121.8 . . ?
C10 C4 C3 121.8(12) . . ?
C10 C4 H4 119.1 . . ?
C3 C4 H4 119.1 . . ?
C6 C5 C10 121.7(11) . . ?
C6 C5 H5 119.1 . . ?
C10 C5 H5 119.1 . . ?
C5 C6 C7 118.0(12) . . ?
C5 C6 H6 121.0 . . ?
C7 C6 H6 121.0 . . ?
C8 C7 C6 122.6(13) . . ?
C8 C7 H7 118.7 . . ?
C6 C7 H7 118.7 . . ?
C7 C8 C9 119.7(11) . . ?
C7 C8 B1 110.7(11) . . ?
C9 C8 B1 128.3(11) . . ?
C1 C9 C8 126.8(11) . . ?
C1 C9 C10 114.4(11) . . ?
C8 C9 C10 118.8(11) . . ?
C4 C10 C9 121.6(12) . . ?
C4 C10 C5 119.4(11) . . ?
C9 C10 C5 118.9(12) . . ?
C16 C11 C12 120.4(12) . . ?
C16 C11 B1 121.7(11) . . ?
C12 C11 B1 117.6(11) . . ?
C13 C12 C11 117.9(12) . . ?
C13 C12 C17 119.6(11) . . ?
C11 C12 C17 122.5(12) . . ?
C12 C13 C14 121.8(12) . . ?
C12 C13 H13 119.1 . . ?
C14 C13 H13 119.1 . . ?
C15 C14 C13 119.2(12) . . ?
C15 C14 C18 122.1(13) . . ?
C13 C14 C18 118.7(12) . . ?
C14 C15 C16 120.0(12) . . ?
C14 C15 H15 120.0 . . ?
C16 C15 H15 120.0 . . ?
C11 C16 C15 120.5(12) . . ?
C11 C16 C19 123.6(12) . . ?
C15 C16 C19 115.9(11) . . ?
C12 C17 H17A 109.5 . . ?
C12 C17 H17B 109.5 . . ?
H17A C17 H17B 109.5 . . ?
C12 C17 H17C 109.5 . . ?
H17A C17 H17C 109.5 . . ?
H17B C17 H17C 109.5 . . ?
C14 C18 H18A 109.5 . . ?
C14 C18 H18B 109.5 . . ?
H18A C18 H18B 109.5 . . ?
C14 C18 H18C 109.5 . . ?
H18A C18 H18C 109.5 . . ?
H18B C18 H18C 109.5 . . ?
C16 C19 H19A 109.5 . . ?
C16 C19 H19B 109.5 . . ?
H19A C19 H19B 109.5 . . ?
C16 C19 H19C 109.5 . . ?
H19A C19 H19C 109.5 . . ?
H19B C19 H19C 109.5 . . ?
C26 C21 C22 117.5(11) . . ?
C26 C21 B1 121.8(11) . . ?
C22 C21 B1 120.2(11) . . ?
C23 C22 C21 120.6(12) . . ?
C23 C22 C27 115.8(11) . . ?
C21 C22 C27 123.6(11) . . ?
C22 C23 C24 121.3(11) . . ?
C22 C23 H23 119.3 . . ?
C24 C23 H23 119.3 . . ?
C25 C24 C23 117.8(11) . . ?
C25 C24 C28 120.8(12) . . ?
C23 C24 C28 121.3(11) . . ?
C24 C25 C26 122.9(12) . . ?
C24 C25 H25 118.6 . . ?
C26 C25 H25 118.6 . . ?
C25 C26 C21 119.8(11) . . ?
C25 C26 C29 117.4(11) . . ?
C21 C26 C29 122.6(11) . . ?
C22 C27 H27A 109.5 . . ?
C22 C27 H27B 109.5 . . ?
H27A C27 H27B 109.5 . . ?
C22 C27 H27C 109.5 . . ?
H27A C27 H27C 109.5 . . ?
H27B C27 H27C 109.5 . . ?
C24 C28 H28A 109.5 . . ?
C24 C28 H28B 109.5 . . ?
H28A C28 H28B 109.5 . . ?
C24 C28 H28C 109.5 . . ?
H28A C28 H28C 109.5 . . ?
H28B C28 H28C 109.5 . . ?
C26 C29 H29A 109.5 . . ?
C26 C29 H29B 109.5 . . ?
H29A C29 H29B 109.5 . . ?
C26 C29 H29C 109.5 . . ?
H29A C29 H29C 109.5 . . ?
H29B C29 H29C 109.5 . . ?
C39 C31 C32 112.9(10) . . ?
C39 C31 Hg1 137.4(8) . . ?
C32 C31 Hg1 109.7(7) . . ?
C31 C32 C33 130.0(11) . . ?
C31 C32 H32 115.0 . . ?
C33 C32 H32 115.0 . . ?
C34 C33 C32 115.6(11) . . ?
C34 C33 H33 122.2 . . ?
C32 C33 H33 122.2 . . ?
C33 C34 C40 119.2(11) . . ?
C33 C34 H34 120.4 . . ?
C40 C34 H34 120.4 . . ?
C36 C35 C40 121.0(12) . . ?
C36 C35 H35 119.5 . . ?
C40 C35 H35 119.5 . . ?
C35 C36 C37 121.3(13) . . ?
C35 C36 H36 119.4 . . ?
C37 C36 H36 119.4 . . ?
C36 C37 C38 121.6(12) . . ?
C36 C37 H37 119.2 . . ?
C38 C37 H37 119.2 . . ?
C37 C38 C39 120.0(10) . . ?
C37 C38 B2 110.3(10) . . ?
C39 C38 B2 128.8(10) . . ?
C31 C39 C38 122.8(10) . . ?
C31 C39 C40 123.2(10) . . ?
C38 C39 C40 114.0(10) . . ?
C35 C40 C34 119.1(11) . . ?
C35 C40 C39 121.9(11) . . ?
C34 C40 C39 118.6(11) . . ?
C46 C41 C42 117.9(11) . . ?
C46 C41 B2 121.1(11) . . ?
C42 C41 B2 120.1(11) . . ?
C43 C42 C41 119.2(12) . . ?
C43 C42 C47 119.2(11) . . ?
C41 C42 C47 121.4(11) . . ?
C44 C43 C42 121.9(11) . . ?
C44 C43 H43 119.1 . . ?
C42 C43 H43 119.1 . . ?
C45 C44 C43 118.4(11) . . ?
C45 C44 C48 120.6(12) . . ?
C43 C44 C48 120.9(12) . . ?
C44 C45 C46 121.7(12) . . ?
C44 C45 H45 119.2 . . ?
C46 C45 H45 119.2 . . ?
C41 C46 C45 120.8(12) . . ?
C41 C46 C49 125.1(11) . . ?
C45 C46 C49 114.0(11) . . ?
C42 C47 H47A 109.5 . . ?
C42 C47 H47B 109.5 . . ?
H47A C47 H47B 109.5 . . ?
C42 C47 H47C 109.5 . . ?
H47A C47 H47C 109.5 . . ?
H47B C47 H47C 109.5 . . ?
C44 C48 H48A 109.5 . . ?
C44 C48 H48B 109.5 . . ?
H48A C48 H48B 109.5 . . ?
C44 C48 H48C 109.5 . . ?
H48A C48 H48C 109.5 . . ?
H48B C48 H48C 109.5 . . ?
C46 C49 H49A 109.5 . . ?
C46 C49 H49B 109.5 . . ?
H49A C49 H49B 109.5 . . ?
C46 C49 H49C 109.5 . . ?
H49A C49 H49C 109.5 . . ?
H49B C49 H49C 109.5 . . ?
C52 C51 C56 118.1(12) . . ?
C52 C51 B2 119.6(12) . . ?
C56 C51 B2 122.2(11) . . ?
C53 C52 C51 120.1(13) . . ?
C53 C52 C57 118.1(12) . . ?
C51 C52 C57 121.8(12) . . ?
C52 C53 C54 122.4(13) . . ?
C52 C53 H53 118.8 . . ?
C54 C53 H53 118.8 . . ?
C53 C54 C55 117.1(13) . . ?
C53 C54 C58 122.1(13) . . ?
C55 C54 C58 120.7(14) . . ?
C56 C55 C54 123.9(13) . . ?
C56 C55 H55 118.1 . . ?
C54 C55 H55 118.1 . . ?
C55 C56 C51 118.3(12) . . ?
C55 C56 C59 121.1(12) . . ?
C51 C56 C59 120.6(12) . . ?
C52 C57 H57A 109.5 . . ?
C52 C57 H57B 109.5 . . ?
H57A C57 H57B 109.5 . . ?
C52 C57 H57C 109.5 . . ?
H57A C57 H57C 109.5 . . ?
H57B C57 H57C 109.5 . . ?
C54 C58 H58A 109.5 . . ?
C54 C58 H58B 109.5 . . ?
H58A C58 H58B 109.5 . . ?
C54 C58 H58C 109.5 . . ?
H58A C58 H58C 109.5 . . ?
H58B C58 H58C 109.5 . . ?
C56 C59 H59A 109.5 . . ?
C56 C59 H59B 109.5 . . ?
H59A C59 H59B 109.5 . . ?
C56 C59 H59C 109.5 . . ?
H59A C59 H59C 109.5 . . ?
H59B C59 H59C 109.5 . . ?
Cl3_1 C1_1 Cl2_1 95.30(7) . . ?
Cl3_1 C1_1 Cl1_1 95.30(7) . . ?
Cl2_1 C1_1 Cl1_1 95.28(7) . . ?
Cl3_1 C1_1 H1B_1 121.4 . . ?
Cl2_1 C1_1 H1B_1 121.4 . . ?
Cl1_1 C1_1 H1B_1 121.4 . . ?
Cl1_2 C1_2 Cl2_2 95.28(7) . . ?
Cl1_2 C1_2 Cl3_2 95.27(7) . . ?
Cl2_2 C1_2 Cl3_2 95.27(7) . . ?
Cl1_2 C1_2 H1C_2 121.4 . . ?
Cl2_2 C1_2 H1C_2 121.4 . . ?
Cl3_2 C1_2 H1C_2 121.4 . . ?

loop_
_geom_bond_atom_site_label_1
_geom_bond_atom_site_label_2
_geom_bond_distance
_geom_bond_site_symmetry_2
_geom_bond_publ_flag
Hg1 C31 2.039(10) . ?
Hg1 C1 2.176(12) . ?
B1 C21 1.546(18) . ?
B1 C8 1.617(18) . ?
B1 C11 1.646(19) . ?
C1 C2 1.348(17) . ?
C1 C9 1.411(18) . ?
C2 C3 1.438(17) . ?
C2 H2 0.9500 . ?
B2 C51 1.560(19) . ?
B2 C38 1.571(17) . ?
B2 C41 1.603(18) . ?
C3 C4 1.414(19) . ?
C3 H3 0.9500 . ?
C4 C10 1.393(18) . ?
C4 H4 0.9500 . ?
C5 C6 1.368(18) . ?
C5 C10 1.428(18) . ?
C5 H5 0.9500 . ?
C6 C7 1.417(17) . ?
C6 H6 0.9500 . ?
C7 C8 1.371(18) . ?
C7 H7 0.9500 . ?
C8 C9 1.416(17) . ?
C9 C10 1.426(16) . ?
C11 C16 1.361(17) . ?
C11 C12 1.423(17) . ?
C12 C13 1.372(18) . ?
C12 C17 1.501(18) . ?
C13 C14 1.411(19) . ?
C13 H13 0.9500 . ?
C14 C15 1.364(18) . ?
C14 C18 1.540(18) . ?
C15 C16 1.411(18) . ?
C15 H15 0.9500 . ?
C16 C19 1.522(17) . ?
C17 H17A 0.9800 . ?
C17 H17B 0.9800 . ?
C17 H17C 0.9800 . ?
C18 H18A 0.9800 . ?
C18 H18B 0.9800 . ?
C18 H18C 0.9800 . ?
C19 H19A 0.9800 . ?
C19 H19B 0.9800 . ?
C19 H19C 0.9800 . ?
C21 C26 1.409(17) . ?
C21 C22 1.424(17) . ?
C22 C23 1.389(17) . ?
C22 C27 1.500(17) . ?
C23 C24 1.402(18) . ?
C23 H23 0.9500 . ?
C24 C25 1.368(18) . ?
C24 C28 1.527(17) . ?
C25 C26 1.397(17) . ?
C25 H25 0.9500 . ?
C26 C29 1.510(17) . ?
C27 H27A 0.9800 . ?
C27 H27B 0.9800 . ?
C27 H27C 0.9800 . ?
C28 H28A 0.9800 . ?
C28 H28B 0.9800 . ?
C28 H28C 0.9800 . ?
C29 H29A 0.9800 . ?
C29 H29B 0.9800 . ?
C29 H29C 0.9800 . ?
C31 C39 1.354(11) . ?
C31 C32 1.366(11) . ?
C32 C33 1.431(16) . ?
C32 H32 0.9500 . ?
C33 C34 1.376(18) . ?
C33 H33 0.9500 . ?
C34 C40 1.435(18) . ?
C34 H34 0.9500 . ?
C35 C36 1.319(18) . ?
C35 C40 1.407(18) . ?
C35 H35 0.9500 . ?
C36 C37 1.398(17) . ?
C36 H36 0.9500 . ?
C37 C38 1.403(17) . ?
C37 H37 0.9500 . ?
C38 C39 1.467(16) . ?
C39 C40 1.475(16) . ?
C41 C46 1.379(17) . ?
C41 C42 1.424(17) . ?
C42 C43 1.394(16) . ?
C42 C47 1.525(18) . ?
C43 C44 1.375(18) . ?
C43 H43 0.9500 . ?
C44 C45 1.362(18) . ?
C44 C48 1.523(17) . ?
C45 C46 1.395(17) . ?
C45 H45 0.9500 . ?
C46 C49 1.544(17) . ?
C47 H47A 0.9800 . ?
C47 H47B 0.9800 . ?
C47 H47C 0.9800 . ?
C48 H48A 0.9800 . ?
C48 H48B 0.9800 . ?
C48 H48C 0.9800 . ?
C49 H49A 0.9800 . ?
C49 H49B 0.9800 . ?
C49 H49C 0.9800 . ?
C51 C52 1.435(17) . ?
C51 C56 1.456(18) . ?
C52 C53 1.360(18) . ?
C52 C57 1.480(19) . ?
C53 C54 1.40(2) . ?
C53 H53 0.9500 . ?
C54 C55 1.406(19) . ?
C54 C58 1.501(19) . ?
C55 C56 1.356(18) . ?
C55 H55 0.9500 . ?
C56 C59 1.503(17) . ?
C57 H57A 0.9800 . ?
C57 H57B 0.9800 . ?
C57 H57C 0.9800 . ?
C58 H58A 0.9800 . ?
C58 H58B 0.9800 . ?
C58 H58C 0.9800 . ?
C59 H59A 0.9800 . ?
C59 H59B 0.9800 . ?
C59 H59C 0.9800 . ?
C1_1 Cl3_1 1.7799(11) . ?
C1_1 Cl2_1 1.7799(11) . ?
C1_1 Cl1_1 1.7800(10) . ?
C1_1 H1B_1 1.0000 . ?
C1_2 Cl1_2 1.7799(10) . ?
C1_2 Cl2_2 1.7800(11) . ?
C1_2 Cl3_2 1.7800(10) . ?
C1_2 H1C_2 1.0000 . ?

loop_
_geom_torsion_atom_site_label_1
_geom_torsion_atom_site_label_2
_geom_torsion_atom_site_label_3
_geom_torsion_atom_site_label_4
_geom_torsion
_geom_torsion_site_symmetry_1
_geom_torsion_site_symmetry_2
_geom_torsion_site_symmetry_3
_geom_torsion_site_symmetry_4
_geom_torsion_publ_flag
C31 Hg1 C1 C2 36(2) . . . . ?
C31 Hg1 C1 C9 -141.0(16) . . . . ?
C9 C1 C2 C3 -4(2) . . . . ?
Hg1 C1 C2 C3 179.1(10) . . . . ?
C1 C2 C3 C4 -2.3(19) . . . . ?
C2 C3 C4 C10 4.8(19) . . . . ?
C10 C5 C6 C7 1.0(19) . . . . ?
C5 C6 C7 C8 1(2) . . . . ?
C6 C7 C8 C9 -4.0(19) . . . . ?
C6 C7 C8 B1 164.0(12) . . . . ?
C21 B1 C8 C7 -131.5(13) . . . . ?
C11 B1 C8 C7 38.0(14) . . . . ?
C21 B1 C8 C9 35(2) . . . . ?
C11 B1 C8 C9 -155.4(12) . . . . ?
C2 C1 C9 C8 -173.1(13) . . . . ?
Hg1 C1 C9 C8 3.6(19) . . . . ?
C2 C1 C9 C10 6.6(19) . . . . ?
Hg1 C1 C9 C10 -176.7(8) . . . . ?
C7 C8 C9 C1 -175.4(12) . . . . ?
B1 C8 C9 C1 19(2) . . . . ?
C7 C8 C9 C10 5.0(18) . . . . ?
B1 C8 C9 C10 -160.6(12) . . . . ?
C3 C4 C10 C9 -1.6(19) . . . . ?
C3 C4 C10 C5 177.4(12) . . . . ?
C1 C9 C10 C4 -3.8(18) . . . . ?
C8 C9 C10 C4 175.8(11) . . . . ?
C1 C9 C10 C5 177.2(10) . . . . ?
C8 C9 C10 C5 -3.2(18) . . . . ?
C6 C5 C10 C4 -178.9(12) . . . . ?
C6 C5 C10 C9 0.2(19) . . . . ?
C21 B1 C11 C16 -134.4(12) . . . . ?
C8 B1 C11 C16 55.5(15) . . . . ?
C21 B1 C11 C12 52.8(16) . . . . ?
C8 B1 C11 C12 -117.4(12) . . . . ?
C16 C11 C12 C13 6.0(18) . . . . ?
B1 C11 C12 C13 179.0(11) . . . . ?
C16 C11 C12 C17 -173.2(11) . . . . ?
B1 C11 C12 C17 -0.2(17) . . . . ?
C11 C12 C13 C14 -4.6(18) . . . . ?
C17 C12 C13 C14 174.6(12) . . . . ?
C12 C13 C14 C15 0.1(19) . . . . ?
C12 C13 C14 C18 178.9(12) . . . . ?
C13 C14 C15 C16 3.1(18) . . . . ?
C18 C14 C15 C16 -175.6(12) . . . . ?
C12 C11 C16 C15 -3.0(18) . . . . ?
B1 C11 C16 C15 -175.7(11) . . . . ?
C12 C11 C16 C19 177.2(11) . . . . ?
B1 C11 C16 C19 4.6(18) . . . . ?
C14 C15 C16 C11 -1.6(18) . . . . ?
C14 C15 C16 C19 178.1(11) . . . . ?
C8 B1 C21 C26 38.8(18) . . . . ?
C11 B1 C21 C26 -130.0(12) . . . . ?
C8 B1 C21 C22 -149.7(12) . . . . ?
C11 B1 C21 C22 41.4(16) . . . . ?
C26 C21 C22 C23 2.1(17) . . . . ?
B1 C21 C22 C23 -169.7(11) . . . . ?
C26 C21 C22 C27 -176.3(11) . . . . ?
B1 C21 C22 C27 11.9(18) . . . . ?
C21 C22 C23 C24 -1.4(17) . . . . ?
C27 C22 C23 C24 177.2(11) . . . . ?
C22 C23 C24 C25 -0.5(17) . . . . ?
C22 C23 C24 C28 -178.5(11) . . . . ?
C23 C24 C25 C26 1.6(18) . . . . ?
C28 C24 C25 C26 179.6(11) . . . . ?
C24 C25 C26 C21 -0.8(18) . . . . ?
C24 C25 C26 C29 174.9(11) . . . . ?
C22 C21 C26 C25 -1.1(16) . . . . ?
B1 C21 C26 C25 170.6(11) . . . . ?
C22 C21 C26 C29 -176.5(11) . . . . ?
B1 C21 C26 C29 -4.8(17) . . . . ?
C1 Hg1 C31 C39 -124.0(18) . . . . ?
C1 Hg1 C31 C32 54(2) . . . . ?
C39 C31 C32 C33 -4.0(18) . . . . ?
Hg1 C31 C32 C33 177.3(10) . . . . ?
C31 C32 C33 C34 2.8(19) . . . . ?
C32 C33 C34 C40 -3.8(17) . . . . ?
C40 C35 C36 C37 5(2) . . . . ?
C35 C36 C37 C38 -3(2) . . . . ?
C36 C37 C38 C39 0.1(19) . . . . ?
C36 C37 C38 B2 170.0(11) . . . . ?
C51 B2 C38 C37 42.0(15) . . . . ?
C41 B2 C38 C37 -130.6(12) . . . . ?
C51 B2 C38 C39 -149.2(12) . . . . ?
C41 B2 C38 C39 38.2(19) . . . . ?
C32 C31 C39 C38 -177.1(10) . . . . ?
Hg1 C31 C39 C38 1.0(19) . . . . ?
C32 C31 C39 C40 6.4(17) . . . . ?
Hg1 C31 C39 C40 -175.5(9) . . . . ?
C37 C38 C39 C31 -176.5(11) . . . . ?
B2 C38 C39 C31 15.6(19) . . . . ?
C37 C38 C39 C40 0.2(16) . . . . ?
B2 C38 C39 C40 -167.6(12) . . . . ?
C36 C35 C40 C34 -178.1(12) . . . . ?
C36 C35 C40 C39 -5(2) . . . . ?
C33 C34 C40 C35 179.6(12) . . . . ?
C33 C34 C40 C39 6.3(18) . . . . ?
C31 C39 C40 C35 178.9(11) . . . . ?
C38 C39 C40 C35 2.2(17) . . . . ?
C31 C39 C40 C34 -8.0(19) . . . . ?
C38 C39 C40 C34 175.2(11) . . . . ?
C51 B2 C41 C46 -131.6(13) . . . . ?
C38 B2 C41 C46 40.6(17) . . . . ?
C51 B2 C41 C42 37.6(17) . . . . ?
C38 B2 C41 C42 -150.3(12) . . . . ?
C46 C41 C42 C43 1.1(17) . . . . ?
B2 C41 C42 C43 -168.4(11) . . . . ?
C46 C41 C42 C47 -174.4(11) . . . . ?
B2 C41 C42 C47 16.0(17) . . . . ?
C41 C42 C43 C44 1.6(17) . . . . ?
C47 C42 C43 C44 177.2(11) . . . . ?
C42 C43 C44 C45 -3.0(18) . . . . ?
C42 C43 C44 C48 179.6(11) . . . . ?
C43 C44 C45 C46 1.8(18) . . . . ?
C48 C44 C45 C46 179.2(11) . . . . ?
C42 C41 C46 C45 -2.3(17) . . . . ?
B2 C41 C46 C45 167.1(11) . . . . ?
C42 C41 C46 C49 -178.6(11) . . . . ?
B2 C41 C46 C49 -9.2(18) . . . . ?
C44 C45 C46 C41 0.9(19) . . . . ?
C44 C45 C46 C49 177.6(11) . . . . ?
C38 B2 C51 C52 -120.4(12) . . . . ?
C41 B2 C51 C52 52.6(16) . . . . ?
C38 B2 C51 C56 56.5(16) . . . . ?
C41 B2 C51 C56 -130.5(12) . . . . ?
C56 C51 C52 C53 1.1(18) . . . . ?
B2 C51 C52 C53 178.1(11) . . . . ?
C56 C51 C52 C57 -175.8(11) . . . . ?
B2 C51 C52 C57 1.2(18) . . . . ?
C51 C52 C53 C54 -1.3(19) . . . . ?
C57 C52 C53 C54 175.7(12) . . . . ?
C52 C53 C54 C55 -1.0(19) . . . . ?
C52 C53 C54 C58 179.0(12) . . . . ?
C53 C54 C55 C56 3.8(19) . . . . ?
C58 C54 C55 C56 -176.2(12) . . . . ?
C54 C55 C56 C51 -4.0(19) . . . . ?
C54 C55 C56 C59 177.7(12) . . . . ?
C52 C51 C56 C55 1.5(17) . . . . ?
B2 C51 C56 C55 -175.4(12) . . . . ?
C52 C51 C56 C59 179.8(11) . . . . ?
B2 C51 C56 C59 2.8(18) . . . . ?
